data_7051480
_journal_name_full 'New Journal of Chemistry'
_journal_paper_doi 10.1039/a904760c
_journal_year 1999
_chemical_formula_moiety 'C30 H64 O11 Ti3'
_chemical_formula_sum 'C30 H64 O11 Ti3'
_chemical_formula_weight 744.51
_chemical_name_common Ti3O(OPri)(O3C9H15)
_space_group_IT_number 166
_symmetry_cell_setting rhombohedral
_symmetry_space_group_name_Hall '-P 3* 2'
_symmetry_space_group_name_H-M 'R -3 m :R'
_cell_angle_alpha 91.644(17)
_cell_angle_beta 91.644(17)
_cell_angle_gamma 91.644(17)
_cell_formula_units_Z 2
_cell_length_a 12.5797(15)
_cell_length_b 12.5797(15)
_cell_length_c 12.5797(15)
_cell_measurement_temperature 150(2)
_cell_volume 1988.2(4)
_diffrn_ambient_temperature 150(2)
_exptl_crystal_density_diffrn 1.244
_cod_original_sg_symbol_H-M 'R -3 m'
_cod_database_code 7051480

loop_
_symmetry_equiv_pos_as_xyz
'x, y, z'
'z, x, y'
'y, z, x'
'-y, -x, -z'
'-x, -z, -y'
'-z, -y, -x'
'-x, -y, -z'
'-z, -x, -y'
'-y, -z, -x'
'y, x, z'
'x, z, y'
'z, y, x'

loop_
_atom_site_label
_atom_site_type_symbol
_atom_site_fract_x
_atom_site_fract_y
_atom_site_fract_z
_atom_site_U_iso_or_equiv
_atom_site_adp_type
_atom_site_occupancy
_atom_site_symmetry_multiplicity
_atom_site_calc_flag
_atom_site_refinement_flags
_atom_site_disorder_assembly
_atom_site_disorder_group
Ti1 Ti 0.30825(5) 0.14375(7) 0.30825(5) 0.0420(4) Uani 1 2 d S . .
O1 O 0.2075(3) 0.2075(3) 0.2075(3) 0.0416(13) Uani 1 6 d S . .
O2 O 0.1820(2) 0.1820(2) 0.3968(3) 0.0512(10) Uani 1 2 d S . .
C2 C 0.1611(6) 0.1611(6) 0.5059(7) 0.103(3) Uani 1 2 d S . .
C21 C 0.0481(5) 0.1890(5) 0.5306(5) 0.101(2) Uani 1 1 d . . .
O3 O 0.2822(2) 0.0051(3) 0.2822(2) 0.0671(12) Uani 1 2 d S . .
C3 C 0.2203(6) -0.0703(8) 0.2203(6) 0.152(5) Uani 1 2 d S . .
C31 C 0.1113(11) -0.0605(14) 0.2067(17) 0.139(6) Uani 0.50 1 d P . .
C32 C 0.2064(12) -0.1663(9) 0.2839(12) 0.133(6) Uani 0.50 1 d P . .
O4 O 0.41056(19) 0.1421(3) 0.41056(19) 0.0539(10) Uani 1 2 d S . .
C4 C 0.4804(4) 0.2047(5) 0.4804(4) 0.0717(19) Uani 1 2 d S . .
C41 C 0.5937(5) 0.1791(9) 0.4544(7) 0.164(4) Uani 1 1 d . . .
O5 O 0.3184(3) 0.3184(3) 0.3184(3) 0.0540(16) Uani 1 6 d S . .
C5 C 0.3620(8) 0.3620(8) 0.4199(12) 0.041(4) Uani 0.33 2 d SP . .
C6 C 0.4357(11) 0.3193(10) 0.4792(10) 0.065(5) Uani 0.33 1 d P . .

loop_
_atom_site_aniso_label
_atom_site_aniso_U_11
_atom_site_aniso_U_22
_atom_site_aniso_U_33
_atom_site_aniso_U_23
_atom_site_aniso_U_13
_atom_site_aniso_U_12
Ti1 0.0454(5) 0.0344(6) 0.0454(5) -0.0008(3) -0.0061(4) -0.0008(3)
O1 0.0414(13) 0.0414(13) 0.0414(13) -0.0030(16) -0.0030(16) -0.0030(16)
O2 0.0546(14) 0.0546(14) 0.044(2) 0.0031(12) 0.0031(12) -0.0077(17)
C2 0.120(4) 0.120(4) 0.074(5) 0.042(3) 0.042(3) 0.010(5)
C21 0.083(4) 0.144(6) 0.077(4) 0.008(3) 0.041(3) -0.017(4)
O3 0.0825(18) 0.035(2) 0.0825(18) -0.0041(14) -0.012(2) -0.0041(14)
C3 0.186(8) 0.072(6) 0.186(8) -0.032(4) -0.102(10) -0.032(4)
C31 0.077(8) 0.142(13) 0.193(16) -0.030(12) -0.037(9) -0.021(9)
C32 0.167(13) 0.076(8) 0.150(12) 0.013(8) -0.035(11) -0.071(9)
O4 0.0556(14) 0.049(2) 0.0556(14) -0.0002(12) -0.0195(18) -0.0002(12)
C4 0.078(3) 0.058(4) 0.078(3) 0.002(2) -0.029(4) 0.002(2)
C41 0.059(4) 0.254(11) 0.172(8) -0.083(9) -0.031(4) -0.002(5)
O5 0.0536(16) 0.0536(16) 0.0536(16) -0.0054(19) -0.0054(19) -0.0054(19)
C5 0.041(5) 0.041(5) 0.041(7) 0.001(5) 0.001(5) -0.006(6)
C6 0.070(9) 0.059(7) 0.064(9) -0.005(6) -0.017(9) -0.010(6)

loop_
_geom_bond_atom_site_label_1
_geom_bond_atom_site_label_2
_geom_bond_distance
_geom_bond_site_symmetry_2
_geom_bond_publ_flag
Ti1 O3 1.785(4) . ?
Ti1 O4 1.795(3) . ?
Ti1 O1 1.970(3) . ?
Ti1 O2 2.027(3) . ?
Ti1 O2 2.027(3) 2 ?
Ti1 O5 2.196(4) . ?
Ti1 Ti1 2.9682(16) 3 ?
Ti1 Ti1 2.9683(16) 2 ?
O1 Ti1 1.970(3) 3 ?
O1 Ti1 1.970(3) 2 ?
O2 C2 1.435(8) . ?
O2 Ti1 2.027(3) 3 ?
C2 C21 1.512(7) . ?
C2 C21 1.512(7) 10 ?
O3 C3 1.411(9) . ?
C3 C31 1.387(15) . ?
C3 C31 1.387(15) 12 ?
C3 C32 1.476(15) . ?
C3 C32 1.476(15) 12 ?
C31 C31 1.72(4) 12 ?
C32 C32 1.40(3) 12 ?
O4 C4 1.428(7) . ?
C4 C41 1.512(8) . ?
C4 C41 1.512(8) 12 ?
C4 C6 1.563(14) 12 ?
C4 C6 1.563(14) . ?
O5 C5 1.462(16) 3 ?
O5 C5 1.462(16) . ?
O5 C5 1.462(16) 2 ?
O5 Ti1 2.196(4) 3 ?
O5 Ti1 2.196(4) 2 ?
C5 C5 1.05(2) 3 ?
C5 C5 1.05(2) 2 ?
C5 C6 1.310(16) 10 ?
C5 C6 1.310(16) . ?
C5 C6 1.592(14) 3 ?
C5 C6 1.592(14) 12 ?
C6 C6 0.78(3) 12 ?
C6 C5 1.592(14) 2 ?
